data_4036260
loop_
_publ_author_name
'Guo, Biao'
'Zheng, Liyao'
'Zhang, Lei'
'Hua, Ruimao'

_publ_section_title
;
 Synthesis of Benzofulvene Derivatives from Diarylacetylenes via
 Pd(II)-Catalyzed Alkyne-Directed C(sp(2))-H Bond Activation.
;
_journal_issue 16
_journal_name_full 'The Journal of organic chemistry'
_journal_page_first 8430
_journal_page_last 8434
_journal_paper_doi 10.1021/acs.joc.5b01304
_journal_volume 80
_journal_year 2015
_chemical_formula_moiety 'C28 H20'
_chemical_formula_sum 'C28 H20'
_chemical_formula_weight 356.44
_space_group_IT_number 14
_space_group_name_Hall '-P 2ybc'
_space_group_name_H-M_alt 'P 1 21/c 1'
_symmetry_cell_setting monoclinic
_symmetry_space_group_name_Hall '-P 2ybc'
_symmetry_space_group_name_H-M 'P 1 21/c 1'
_atom_sites_solution_hydrogens geom
_atom_sites_solution_primary direct
_atom_sites_solution_secondary difmap
_audit_creation_method SHELXL-97
_cell_angle_alpha 90.00
_cell_angle_beta 117.533(11)
_cell_angle_gamma 90.00
_cell_formula_units_Z 4
_cell_length_a 10.913(3)
_cell_length_b 19.779(4)
_cell_length_c 10.148(2)
_cell_measurement_reflns_used 47
_cell_measurement_temperature 295(2)
_cell_measurement_theta_max 18.84
_cell_measurement_theta_min 4.15
_cell_volume 1942.4(8)
_computing_cell_refinement 'XSCANS (Bruker, 1997)'
_computing_data_collection 'XSCANS (Bruker, 1997)'
_computing_data_reduction 'XSCANS (Bruker, 1997)'
_computing_molecular_graphics 'SHELXTL (Bruker, 1997)'
_computing_publication_material 'SHELXTL (Bruker, 1997)'
_computing_structure_refinement 'SHELXL-97 (Sheldrick, 1997)'
_computing_structure_solution 'SHELXS-97 (Sheldrick, 1990)'
_diffrn_ambient_temperature 295(2)
_diffrn_measured_fraction_theta_full 0.997
_diffrn_measured_fraction_theta_max 0.997
_diffrn_measurement_device_type 'Bruker P4'
_diffrn_measurement_method '\w scans'
_diffrn_radiation_monochromator graphite
_diffrn_radiation_source 'fine-focus sealed tube'
_diffrn_radiation_type MoK\a
_diffrn_radiation_wavelength 0.71073
_diffrn_reflns_av_R_equivalents 0.0392
_diffrn_reflns_av_sigmaI/netI 0.0509
_diffrn_reflns_limit_h_max 12
_diffrn_reflns_limit_h_min -13
_diffrn_reflns_limit_k_max 23
_diffrn_reflns_limit_k_min -1
_diffrn_reflns_limit_l_max 12
_diffrn_reflns_limit_l_min -1
_diffrn_reflns_number 4490
_diffrn_reflns_theta_full 25.50
_diffrn_reflns_theta_max 25.50
_diffrn_reflns_theta_min 2.34
_diffrn_standards_decay_% 0
_diffrn_standards_interval_count 97
_diffrn_standards_number 3
_exptl_absorpt_coefficient_mu 0.069
_exptl_absorpt_correction_type none
_exptl_crystal_colour orange
_exptl_crystal_density_diffrn 1.219
_exptl_crystal_density_meas ?
_exptl_crystal_density_method 'not measured'
_exptl_crystal_description prism
_exptl_crystal_F_000 752
_exptl_crystal_size_max 0.50
_exptl_crystal_size_mid 0.40
_exptl_crystal_size_min 0.30
_refine_diff_density_max 0.165
_refine_diff_density_min -0.210
_refine_diff_density_rms 0.042
_refine_ls_extinction_coef 0.0093(4)
_refine_ls_extinction_expression Fc^*^=kFc[1+0.001xFc^2^\l^3^/sin(2\q)]^-1/4^
_refine_ls_extinction_method SHELXL
_refine_ls_goodness_of_fit_ref 1.003
_refine_ls_hydrogen_treatment constr
_refine_ls_matrix_type full
_refine_ls_number_parameters 254
_refine_ls_number_reflns 3617
_refine_ls_number_restraints 0
_refine_ls_restrained_S_all 1.003
_refine_ls_R_factor_all 0.0863
_refine_ls_R_factor_gt 0.0469
_refine_ls_shift/su_max 0.000
_refine_ls_shift/su_mean 0.000
_refine_ls_structure_factor_coef Fsqd
_refine_ls_weighting_details 'calc w=1/[\s^2^(Fo^2^)+(0.0010P)^2^+0.8000P] where P=(Fo^2^+2Fc^2^)/3'
_refine_ls_weighting_scheme calc
_refine_ls_wR_factor_gt 0.0825
_refine_ls_wR_factor_ref 0.0980
_reflns_number_gt 2385
_reflns_number_total 3617
_reflns_threshold_expression I>2sigma(I)
_cod_data_source_file jo5b01304_si_002.cif
_cod_data_source_block try
_cod_depositor_comments
;
The following automatic conversions were performed:

data item '_symmetry_cell_setting' value 'Monoclinic' was changed to
'monoclinic' in accordance with the
/home/saulius/struct/COD-crude-data/automatic-downloads/DataCite-retrospective/ACS/depositions/lib/dictionaries/cif_core.dic
dictionary named 'cif_core.dic' version 2.4.2 last updated on
2011-04-26.

data item '_exptl_crystal_density_meas' value 'none' was changed to
'?' -- the value is perceived as not measured.

Automatic conversion script
Id: cif_fix_values 6909 2019-04-08 15:41:33Z antanas 
;
_cod_original_cell_volume 1942.2(8)
_cod_original_sg_symbol_H-M P2(1)/c
_cod_database_code 4036260

loop_
_symmetry_equiv_pos_as_xyz
'x, y, z'
'-x, y+1/2, -z+1/2'
'-x, -y, -z'
'x, -y-1/2, z-1/2'

loop_
_atom_site_label
_atom_site_type_symbol
_atom_site_fract_x
_atom_site_fract_y
_atom_site_fract_z
_atom_site_U_iso_or_equiv
_atom_site_adp_type
_atom_site_occupancy
_atom_site_symmetry_multiplicity
_atom_site_calc_flag
_atom_site_refinement_flags
C1 C 0.37436(19) 0.60436(9) 0.5572(2) 0.0402(4) Uani 1 1 d .
C2 C 0.51702(19) 0.58524(9) 0.6630(2) 0.0399(4) Uani 1 1 d .
C3 C 0.60648(19) 0.63082(9) 0.6569(2) 0.0407(4) Uani 1 1 d .
C4 C 0.5730(2) 0.73374(10) 0.4864(2) 0.0532(5) Uani 1 1 d .
H4 H 0.6668 0.7433 0.5259 0.064 Uiso 1 1 calc R
C5 C 0.4773(3) 0.77234(11) 0.3725(3) 0.0602(6) Uani 1 1 d .
H5 H 0.5068 0.8076 0.3334 0.072 Uiso 1 1 calc R
C6 C 0.3386(3) 0.75914(11) 0.3162(2) 0.0613(6) Uani 1 1 d .
H6 H 0.2750 0.7865 0.2412 0.074 Uiso 1 1 calc R
C7 C 0.2919(2) 0.70599(10) 0.3692(2) 0.0542(5) Uani 1 1 d .
H7 H 0.1977 0.6977 0.3310 0.065 Uiso 1 1 calc R
C8 C 0.3872(2) 0.66535(9) 0.4797(2) 0.0428(5) Uani 1 1 d .
C9 C 0.5282(2) 0.68058(9) 0.5412(2) 0.0435(5) Uani 1 1 d .
C10 C 0.2634(2) 0.57427(10) 0.5546(2) 0.0460(5) Uani 1 1 d .
H10 H 0.2825 0.5392 0.6223 0.055 Uiso 1 1 calc R
C11 C 0.1165(2) 0.58849(10) 0.4610(2) 0.0470(5) Uani 1 1 d .
C12 C 0.0292(2) 0.59317(12) 0.5256(3) 0.0619(6) Uani 1 1 d .
H12 H 0.0647 0.5869 0.6276 0.074 Uiso 1 1 calc R
C13 C -0.1095(2) 0.60695(13) 0.4407(3) 0.0722(7) Uani 1 1 d .
H13 H -0.1664 0.6107 0.4859 0.087 Uiso 1 1 calc R
C14 C -0.1637(2) 0.61505(13) 0.2900(3) 0.0701(7) Uani 1 1 d .
H14 H -0.2569 0.6250 0.2330 0.084 Uiso 1 1 calc R
C15 C -0.0797(2) 0.60849(12) 0.2240(3) 0.0640(6) Uani 1 1 d .
H15 H -0.1162 0.6131 0.1215 0.077 Uiso 1 1 calc R
C16 C 0.0585(2) 0.59510(11) 0.3088(2) 0.0531(5) Uani 1 1 d .
H16 H 0.1143 0.5904 0.2625 0.064 Uiso 1 1 calc R
C17 C 0.55057(19) 0.52675(9) 0.7644(2) 0.0399(4) Uani 1 1 d .
C18 C 0.5108(2) 0.46201(10) 0.7103(2) 0.0524(5) Uani 1 1 d .
H18 H 0.4609 0.4551 0.6084 0.063 Uiso 1 1 calc R
C19 C 0.5443(2) 0.40762(11) 0.8057(3) 0.0613(6) Uani 1 1 d .
H19 H 0.5170 0.3643 0.7680 0.074 Uiso 1 1 calc R
C20 C 0.6178(2) 0.41755(12) 0.9561(3) 0.0615(6) Uani 1 1 d .
H20 H 0.6407 0.3809 1.0206 0.074 Uiso 1 1 calc R
C21 C 0.6574(2) 0.48137(12) 1.0112(2) 0.0589(6) Uani 1 1 d .
H21 H 0.7072 0.4881 1.1133 0.071 Uiso 1 1 calc R
C22 C 0.6238(2) 0.53567(11) 0.9161(2) 0.0479(5) Uani 1 1 d .
H22 H 0.6507 0.5789 0.9546 0.057 Uiso 1 1 calc R
C23 C 0.7576(2) 0.63440(10) 0.7520(2) 0.0449(5) Uani 1 1 d .
C24 C 0.8414(2) 0.57809(11) 0.7819(2) 0.0563(6) Uani 1 1 d .
H24 H 0.8029 0.5367 0.7396 0.068 Uiso 1 1 calc R
C25 C 0.9815(2) 0.58281(14) 0.8737(3) 0.0696(7) Uani 1 1 d .
H25 H 1.0366 0.5445 0.8935 0.084 Uiso 1 1 calc R
C26 C 1.0401(2) 0.64322(16) 0.9360(3) 0.0757(8) Uani 1 1 d .
H26 H 1.1347 0.6461 0.9978 0.091 Uiso 1 1 calc R
C27 C 0.9585(2) 0.69981(14) 0.9069(3) 0.0735(7) Uani 1 1 d .
H27 H 0.9980 0.7411 0.9488 0.088 Uiso 1 1 calc R
C28 C 0.8187(2) 0.69535(11) 0.8158(2) 0.0580(6) Uani 1 1 d .
H28 H 0.7642 0.7339 0.7968 0.070 Uiso 1 1 calc R

loop_
_atom_site_aniso_label
_atom_site_aniso_U_11
_atom_site_aniso_U_22
_atom_site_aniso_U_33
_atom_site_aniso_U_23
_atom_site_aniso_U_13
_atom_site_aniso_U_12
C1 0.0458(11) 0.0378(10) 0.0367(10) -0.0011(8) 0.0189(9) -0.0015(9)
C2 0.0481(11) 0.0365(10) 0.0362(10) -0.0034(8) 0.0205(9) -0.0002(9)
C3 0.0466(11) 0.0400(10) 0.0384(10) -0.0013(9) 0.0220(9) 0.0000(9)
C4 0.0625(14) 0.0469(12) 0.0543(13) 0.0024(11) 0.0305(11) -0.0061(11)
C5 0.0831(17) 0.0431(12) 0.0604(14) 0.0072(11) 0.0383(13) -0.0069(12)
C6 0.0752(17) 0.0441(12) 0.0549(14) 0.0109(11) 0.0218(13) 0.0044(11)
C7 0.0554(13) 0.0462(12) 0.0528(13) 0.0059(11) 0.0182(11) 0.0019(10)
C8 0.0525(12) 0.0372(10) 0.0380(10) 0.0003(9) 0.0204(9) 0.0008(9)
C9 0.0533(12) 0.0381(11) 0.0420(11) 0.0002(9) 0.0245(10) -0.0007(9)
C10 0.0509(12) 0.0445(11) 0.0406(11) 0.0039(9) 0.0196(10) -0.0003(9)
C11 0.0466(11) 0.0440(11) 0.0490(12) -0.0003(10) 0.0209(10) -0.0045(9)
C12 0.0607(15) 0.0727(16) 0.0570(14) 0.0042(12) 0.0312(12) -0.0025(13)
C13 0.0580(15) 0.0854(19) 0.0831(19) -0.0037(15) 0.0411(14) -0.0005(13)
C14 0.0477(13) 0.0784(18) 0.0749(18) 0.0026(14) 0.0205(13) -0.0002(12)
C15 0.0520(14) 0.0757(17) 0.0523(13) -0.0005(12) 0.0139(12) -0.0062(12)
C16 0.0494(12) 0.0597(13) 0.0498(13) -0.0054(11) 0.0226(11) -0.0067(11)
C17 0.0416(10) 0.0397(11) 0.0406(11) 0.0012(9) 0.0209(9) 0.0019(8)
C18 0.0645(14) 0.0437(12) 0.0528(13) -0.0012(10) 0.0303(11) -0.0003(10)
C19 0.0691(15) 0.0404(12) 0.0843(18) 0.0075(12) 0.0439(14) 0.0037(11)
C20 0.0585(14) 0.0579(15) 0.0756(17) 0.0293(13) 0.0373(13) 0.0152(12)
C21 0.0537(13) 0.0706(16) 0.0492(13) 0.0182(12) 0.0210(11) 0.0061(12)
C22 0.0460(11) 0.0514(12) 0.0459(12) 0.0025(10) 0.0210(10) -0.0006(10)
C23 0.0445(11) 0.0497(12) 0.0459(11) 0.0039(10) 0.0256(10) 0.0011(10)
C24 0.0561(14) 0.0563(14) 0.0643(14) 0.0044(11) 0.0344(12) 0.0064(11)
C25 0.0538(15) 0.0842(19) 0.0761(17) 0.0136(15) 0.0346(13) 0.0186(14)
C26 0.0435(13) 0.104(2) 0.0766(18) 0.0060(17) 0.0249(13) 0.0000(15)
C27 0.0525(15) 0.0787(18) 0.0820(18) -0.0085(15) 0.0249(14) -0.0147(13)
C28 0.0490(13) 0.0539(13) 0.0676(15) -0.0030(12) 0.0241(12) -0.0037(10)

loop_
_atom_type_symbol
_atom_type_description
_atom_type_scat_dispersion_real
_atom_type_scat_dispersion_imag
_atom_type_scat_source
C C 0.0033 0.0016 'International Tables Vol C Tables 4.2.6.8 and 6.1.1.4'
H H 0.0000 0.0000 'International Tables Vol C Tables 4.2.6.8 and 6.1.1.4'

loop_
_geom_angle_atom_site_label_1
_geom_angle_atom_site_label_2
_geom_angle_atom_site_label_3
_geom_angle
C10 C1 C2 122.74(18)
C10 C1 C8 131.17(18)
C2 C1 C8 105.58(16)
C3 C2 C1 109.72(17)
C3 C2 C17 127.06(18)
C1 C2 C17 123.13(16)
C2 C3 C9 108.58(17)
C2 C3 C23 127.86(18)
C9 C3 C23 123.51(17)
C5 C4 C9 119.2(2)
C5 C4 H4 120.4
C9 C4 H4 120.4
C6 C5 C4 120.5(2)
C6 C5 H5 119.8
C4 C5 H5 119.8
C5 C6 C7 121.1(2)
C5 C6 H6 119.4
C7 C6 H6 119.4
C6 C7 C8 119.0(2)
C6 C7 H7 120.5
C8 C7 H7 120.5
C7 C8 C9 119.77(18)
C7 C8 C1 133.22(19)
C9 C8 C1 107.01(16)
C4 C9 C8 120.36(19)
C4 C9 C3 130.54(19)
C8 C9 C3 109.03(16)
C1 C10 C11 129.52(19)
C1 C10 H10 115.2
C11 C10 H10 115.2
C16 C11 C12 117.66(19)
C16 C11 C10 122.88(19)
C12 C11 C10 119.41(19)
C13 C12 C11 120.9(2)
C13 C12 H12 119.6
C11 C12 H12 119.6
C14 C13 C12 120.2(2)
C14 C13 H13 119.9
C12 C13 H13 119.9
C15 C14 C13 119.6(2)
C15 C14 H14 120.2
C13 C14 H14 120.2
C14 C15 C16 120.1(2)
C14 C15 H15 120.0
C16 C15 H15 120.0
C15 C16 C11 121.5(2)
C15 C16 H16 119.2
C11 C16 H16 119.2
C22 C17 C18 118.38(18)
C22 C17 C2 120.42(17)
C18 C17 C2 121.20(17)
C19 C18 C17 120.8(2)
C19 C18 H18 119.6
C17 C18 H18 119.6
C20 C19 C18 119.9(2)
C20 C19 H19 120.1
C18 C19 H19 120.1
C21 C20 C19 120.0(2)
C21 C20 H20 120.0
C19 C20 H20 120.0
C20 C21 C22 120.2(2)
C20 C21 H21 119.9
C22 C21 H21 119.9
C21 C22 C17 120.8(2)
C21 C22 H22 119.6
C17 C22 H22 119.6
C24 C23 C28 118.12(19)
C24 C23 C3 122.01(19)
C28 C23 C3 119.87(18)
C25 C24 C23 120.6(2)
C25 C24 H24 119.7
C23 C24 H24 119.7
C26 C25 C24 120.6(2)
C26 C25 H25 119.7
C24 C25 H25 119.7
C25 C26 C27 119.7(2)
C25 C26 H26 120.2
C27 C26 H26 120.2
C28 C27 C26 120.0(2)
C28 C27 H27 120.0
C26 C27 H27 120.0
C27 C28 C23 121.0(2)
C27 C28 H28 119.5
C23 C28 H28 119.5

loop_
_geom_bond_atom_site_label_1
_geom_bond_atom_site_label_2
_geom_bond_distance
C1 C10 1.338(3)
C1 C2 1.475(3)
C1 C8 1.481(3)
C2 C3 1.351(3)
C2 C17 1.477(3)
C3 C9 1.466(3)
C3 C23 1.478(3)
C4 C5 1.376(3)
C4 C9 1.381(3)
C4 H4 0.9300
C5 C6 1.374(3)
C5 H5 0.9300
C6 C7 1.381(3)
C6 H6 0.9300
C7 C8 1.381(3)
C7 H7 0.9300
C8 C9 1.400(3)
C10 C11 1.465(3)
C10 H10 0.9300
C11 C16 1.378(3)
C11 C12 1.386(3)
C12 C13 1.380(3)
C12 H12 0.9300
C13 C14 1.370(3)
C13 H13 0.9300
C14 C15 1.369(3)
C14 H14 0.9300
C15 C16 1.373(3)
C15 H15 0.9300
C16 H16 0.9300
C17 C22 1.380(3)
C17 C18 1.381(3)
C18 C19 1.378(3)
C18 H18 0.9300
C19 C20 1.371(3)
C19 H19 0.9300
C20 C21 1.367(3)
C20 H20 0.9300
C21 C22 1.375(3)
C21 H21 0.9300
C22 H22 0.9300
C23 C24 1.383(3)
C23 C28 1.385(3)
C24 C25 1.377(3)
C24 H24 0.9300
C25 C26 1.365(4)
C25 H25 0.9300
C26 C27 1.374(3)
C26 H26 0.9300
C27 C28 1.373(3)
C27 H27 0.9300
C28 H28 0.9300
